data_7134549
loop_
_publ_author_name
'Shan, Changkai'
'Dai, Chenshu'
'Yao, Shenglai'
'Zhu, Jun'
'Driess, Matthias'

_publ_section_title
;
 Unprecedented bis(silylene)-supported silylone--metal complexes with
 Si0\\rightarrow CuI, Si0\\rightarrow NiI, and Si0\\rightarrow NiII dative
 bonds
;
_journal_issue 49
_journal_name_full 'Chemical Communications'
_journal_page_first 8875
_journal_page_last 8878
_journal_paper_doi 10.1039/D5CC02098K
_journal_volume 61
_journal_year 2025
_chemical_formula_sum 'C24 H29 Cu N2 O'
_chemical_formula_weight 425.03
_chemical_melting_point 378.3
_chemical_name_systematic NacNacCu-CO
_chemical_properties_physical Air-sensitive,Moisture-sensitive,Oxygen-sensitive
_space_group_crystal_system triclinic
_space_group_IT_number 2
_space_group_name_Hall '-P 1'
_space_group_name_H-M_alt 'P -1'
_atom_sites_solution_hydrogens geom
_audit_creation_method SHELXL-2014/7
_audit_update_record
;
2021-11-19 deposited with the CCDC.	2025-05-15 downloaded from the CCDC.
;
_cell_angle_alpha 70.233(3)
_cell_angle_beta 83.025(3)
_cell_angle_gamma 79.949(3)
_cell_formula_units_Z 2
_cell_length_a 8.6854(3)
_cell_length_b 9.9657(3)
_cell_length_c 13.5329(5)
_cell_measurement_reflns_used 5161
_cell_measurement_temperature 150(2)
_cell_measurement_theta_max 72.4290
_cell_measurement_theta_min 6.4510
_cell_volume 1082.95(7)
_computing_cell_refinement 'CrysAlisPro 1.171.40.67a (Rigaku OD, 2019)'
_computing_data_collection 'CrysAlisPro 1.171.40.67a (Rigaku OD, 2019)'
_computing_data_reduction 'CrysAlisPro 1.171.40.67a (Rigaku OD, 2019)'
_computing_structure_refinement 'SHELXL-2014/7 (Sheldrick, 2014)'
_diffrn_ambient_temperature 150(2)
_diffrn_measured_fraction_theta_full 0.989
_diffrn_measured_fraction_theta_max 0.989
_diffrn_measurement_device 'four-circle diffractometer'
_diffrn_measurement_device_type 'SuperNova, Single source at offset/far, Atlas'
_diffrn_radiation_type CuK\a
_diffrn_radiation_wavelength 1.54184
_diffrn_reflns_av_R_equivalents 0.0447
_diffrn_reflns_av_unetI/netI 0.0288
_diffrn_reflns_Laue_measured_fraction_full 0.989
_diffrn_reflns_Laue_measured_fraction_max 0.989
_diffrn_reflns_limit_h_max 10
_diffrn_reflns_limit_h_min -10
_diffrn_reflns_limit_k_max 11
_diffrn_reflns_limit_k_min -10
_diffrn_reflns_limit_l_max 13
_diffrn_reflns_limit_l_min -16
_diffrn_reflns_number 7074
_diffrn_reflns_point_group_measured_fraction_full 0.989
_diffrn_reflns_point_group_measured_fraction_max 0.989
_diffrn_reflns_theta_full 67.493
_diffrn_reflns_theta_max 67.493
_diffrn_reflns_theta_min 6.049
_exptl_absorpt_coefficient_mu 1.532
_exptl_absorpt_correction_T_max 1.00000
_exptl_absorpt_correction_T_min 0.65613
_exptl_absorpt_correction_type multi-scan
_exptl_absorpt_process_details
;
CrysAlisPro 1.171.40.67a (Rigaku Oxford Diffraction, 2019)
Empirical absorption correction using spherical harmonics,
 implemented in SCALE3 ABSPACK scaling algorithm.
;
_exptl_crystal_colour yellow
_exptl_crystal_density_diffrn 1.303
_exptl_crystal_description rod
_exptl_crystal_F_000 448
_exptl_crystal_recrystallization_method 'Re-crystallisation from solvent: Pentane'
_exptl_crystal_size_max 0.020
_exptl_crystal_size_mid 0.020
_exptl_crystal_size_min 0.020
_refine_diff_density_max 0.594
_refine_diff_density_min -0.730
_refine_diff_density_rms 0.078
_refine_ls_extinction_method none
_refine_ls_goodness_of_fit_ref 1.051
_refine_ls_hydrogen_treatment constr
_refine_ls_matrix_type full
_refine_ls_number_parameters 261
_refine_ls_number_reflns 3858
_refine_ls_number_restraints 0
_refine_ls_restrained_S_all 1.051
_refine_ls_R_factor_all 0.0440
_refine_ls_R_factor_gt 0.0428
_refine_ls_shift/su_max 0.001
_refine_ls_shift/su_mean 0.000
_refine_ls_structure_factor_coef Fsqd
_refine_ls_weighting_details 'w=1/[\s^2^(Fo^2^)+(0.0801P)^2^+0.9131P] where P=(Fo^2^+2Fc^2^)/3'
_refine_ls_weighting_scheme calc
_refine_ls_wR_factor_gt 0.1230
_refine_ls_wR_factor_ref 0.1239
_reflns_Friedel_coverage 0.000
_reflns_number_gt 3737
_reflns_number_total 3858
_reflns_threshold_expression 'I > 2\s(I)'
_cod_data_source_file d5cc02098k2.cif
_cod_data_source_block CU-4348
_cod_depositor_comments 'Adding full bibliography for 7134548--7134551.cif.'
_cod_database_code 7134549
_shelx_shelxl_version_number 2014/7
_shelx_space_group_comment
;
The symmetry employed for this shelxl refinement is uniquely defined
by the following loop, which should always be used as a source of
symmetry information in preference to the above space-group names.
They are only intended as comments.
;
_shelx_estimated_absorpt_t_min 0.970
_shelx_estimated_absorpt_t_max 0.970

loop_
_space_group_symop_operation_xyz
'x, y, z'
'-x, -y, -z'

loop_
_atom_site_label
_atom_site_type_symbol
_atom_site_fract_x
_atom_site_fract_y
_atom_site_fract_z
_atom_site_U_iso_or_equiv
_atom_site_adp_type
_atom_site_occupancy
_atom_site_site_symmetry_order
_atom_site_calc_flag
_atom_site_refinement_flags_posn
_atom_site_refinement_flags_adp
_atom_site_refinement_flags_occupancy
_atom_site_disorder_assembly
_atom_site_disorder_group
Cu1 Cu 0.31634(3) 0.60266(3) 0.52223(2) 0.01868(14) Uani 1 1 d . . . . .
O1 O 0.2964(2) 0.34013(19) 0.47699(14) 0.0340(4) Uani 1 1 d . . . . .
N1 N 0.2984(2) 0.65543(19) 0.64825(13) 0.0199(4) Uani 1 1 d . . . . .
N2 N 0.3105(2) 0.79140(19) 0.41760(13) 0.0186(4) Uani 1 1 d . . . . .
C7 C 0.2728(3) 0.5529(2) 0.75153(16) 0.0197(4) Uani 1 1 d . . . . .
C16 C 0.2894(3) 0.8116(2) 0.30982(16) 0.0183(4) Uani 1 1 d . . . . .
C12 C 0.3940(3) 0.4998(2) 0.82031(16) 0.0219(4) Uani 1 1 d . . . . .
C21 C 0.4155(3) 0.8296(2) 0.23385(16) 0.0211(4) Uani 1 1 d . . . . .
C3 C 0.2900(3) 0.7921(2) 0.64240(16) 0.0233(5) Uani 1 1 d . . . . .
C11 C 0.3602(3) 0.4092(2) 0.92240(17) 0.0240(5) Uani 1 1 d . . . . .
H11 H 0.4408 0.3750 0.9702 0.029 Uiso 1 1 calc R U . . .
C5 C 0.3037(3) 0.9090(2) 0.44422(16) 0.0217(4) Uani 1 1 d . . . . .
C8 C 0.1244(3) 0.5114(2) 0.78309(17) 0.0226(5) Uani 1 1 d . . . . .
C20 C 0.3868(3) 0.8525(2) 0.12980(17) 0.0259(5) Uani 1 1 d . . . . .
H20 H 0.4711 0.8680 0.0774 0.031 Uiso 1 1 calc R U . . .
C17 C 0.1393(3) 0.8112(2) 0.28244(17) 0.0234(5) Uani 1 1 d . . . . .
C1 C 0.3097(3) 0.4382(3) 0.49619(16) 0.0233(5) Uani 1 1 d . . . . .
C9 C 0.0978(3) 0.4182(2) 0.88519(17) 0.0249(5) Uani 1 1 d . . . . .
H9 H -0.0027 0.3887 0.9066 0.030 Uiso 1 1 calc R U . . .
C10 C 0.2139(3) 0.3677(2) 0.95612(17) 0.0253(5) Uani 1 1 d . . . . .
C13 C -0.0056(3) 0.5662(3) 0.7092(2) 0.0321(5) Uani 1 1 d . . . . .
H13A H -0.0226 0.6718 0.6852 0.048 Uiso 1 1 calc R U . . .
H13B H -0.1020 0.5301 0.7458 0.048 Uiso 1 1 calc R U . . .
H13C H 0.0231 0.5324 0.6484 0.048 Uiso 1 1 calc R U . . .
C4 C 0.3024(3) 0.9078(2) 0.54859(17) 0.0244(5) Uani 1 1 d . . . . .
H4 H 0.3109 0.9972 0.5567 0.029 Uiso 1 1 calc R U . . .
C2 C 0.2574(3) 0.8323(3) 0.74212(18) 0.0320(6) Uani 1 1 d . . . . .
H2A H 0.1612 0.7969 0.7798 0.048 Uiso 1 1 calc R U . . .
H2B H 0.2447 0.9374 0.7240 0.048 Uiso 1 1 calc R U . . .
H2C H 0.3453 0.7887 0.7871 0.048 Uiso 1 1 calc R U . . .
C19 C 0.2396(3) 0.8532(3) 0.10055(17) 0.0300(5) Uani 1 1 d . . . . .
C14 C 0.5578(3) 0.5354(3) 0.78697(19) 0.0309(5) Uani 1 1 d . . . . .
H14A H 0.6092 0.4806 0.7411 0.046 Uiso 1 1 calc R U . . .
H14B H 0.6174 0.5100 0.8494 0.046 Uiso 1 1 calc R U . . .
H14C H 0.5535 0.6387 0.7488 0.046 Uiso 1 1 calc R U . . .
C6 C 0.2902(3) 1.0561(3) 0.36072(18) 0.0318(6) Uani 1 1 d . . . . .
H6A H 0.3813 1.0606 0.3099 0.048 Uiso 1 1 calc R U . . .
H6B H 0.2864 1.1302 0.3939 0.048 Uiso 1 1 calc R U . . .
H6C H 0.1943 1.0728 0.3243 0.048 Uiso 1 1 calc R U . . .
C23 C 0.5797(3) 0.8203(3) 0.26259(19) 0.0295(5) Uani 1 1 d . . . . .
H23A H 0.6293 0.7195 0.2837 0.044 Uiso 1 1 calc R U . . .
H23B H 0.5767 0.8579 0.3211 0.044 Uiso 1 1 calc R U . . .
H23C H 0.6401 0.8774 0.2017 0.044 Uiso 1 1 calc R U . . .
C18 C 0.1166(3) 0.8304(3) 0.17796(18) 0.0275(5) Uani 1 1 d . . . . .
H18 H 0.0155 0.8278 0.1592 0.033 Uiso 1 1 calc R U . . .
C22 C 0.0037(3) 0.7892(3) 0.3643(2) 0.0348(6) Uani 1 1 d . . . . .
H22A H -0.0909 0.7894 0.3315 0.052 Uiso 1 1 calc R U . . .
H22B H -0.0135 0.8672 0.3949 0.052 Uiso 1 1 calc R U . . .
H22C H 0.0275 0.6966 0.4199 0.052 Uiso 1 1 calc R U . . .
C15 C 0.1829(3) 0.2676(3) 1.06686(19) 0.0356(6) Uani 1 1 d . . . . .
H15A H 0.2038 0.1676 1.0673 0.053 Uiso 1 1 calc R U . . .
H15B H 0.0732 0.2898 1.0907 0.053 Uiso 1 1 calc R U . . .
H15C H 0.2516 0.2809 1.1141 0.053 Uiso 1 1 calc R U . . .
C24 C 0.2131(4) 0.8717(4) -0.0120(2) 0.0499(8) Uani 1 1 d . . . . .
H24A H 0.2845 0.9345 -0.0599 0.075 Uiso 1 1 calc R U . . .
H24B H 0.1045 0.9151 -0.0265 0.075 Uiso 1 1 calc R U . . .
H24C H 0.2330 0.7774 -0.0225 0.075 Uiso 1 1 calc R U . . .

loop_
_atom_site_aniso_label
_atom_site_aniso_U_11
_atom_site_aniso_U_22
_atom_site_aniso_U_33
_atom_site_aniso_U_23
_atom_site_aniso_U_13
_atom_site_aniso_U_12
Cu1 0.0284(2) 0.0175(2) 0.01099(19) -0.00447(13) 0.00235(13) -0.00860(14)
O1 0.0453(11) 0.0312(9) 0.0336(9) -0.0187(8) 0.0062(8) -0.0164(8)
N1 0.0281(10) 0.0196(9) 0.0121(8) -0.0043(7) 0.0034(7) -0.0091(7)
N2 0.0253(9) 0.0204(9) 0.0112(8) -0.0056(7) 0.0024(7) -0.0077(7)
C7 0.0270(11) 0.0216(10) 0.0107(9) -0.0054(8) 0.0054(8) -0.0084(8)
C16 0.0280(11) 0.0145(9) 0.0116(9) -0.0031(7) 0.0007(8) -0.0046(8)
C12 0.0272(12) 0.0247(11) 0.0146(10) -0.0070(8) 0.0034(8) -0.0079(9)
C21 0.0304(12) 0.0169(10) 0.0147(10) -0.0035(8) 0.0031(8) -0.0063(8)
C3 0.0327(12) 0.0261(11) 0.0134(10) -0.0082(9) 0.0020(8) -0.0094(9)
C11 0.0319(12) 0.0248(11) 0.0143(10) -0.0057(9) 0.0017(8) -0.0050(9)
C5 0.0283(11) 0.0211(11) 0.0151(10) -0.0042(8) 0.0018(8) -0.0076(8)
C8 0.0261(11) 0.0242(11) 0.0174(10) -0.0071(9) 0.0038(8) -0.0059(9)
C20 0.0392(13) 0.0227(11) 0.0128(10) -0.0042(8) 0.0068(9) -0.0058(9)
C17 0.0277(12) 0.0246(11) 0.0170(10) -0.0059(8) 0.0002(8) -0.0043(9)
C1 0.0281(12) 0.0271(12) 0.0130(10) -0.0041(8) 0.0037(8) -0.0078(9)
C9 0.0265(11) 0.0258(11) 0.0213(11) -0.0067(9) 0.0097(9) -0.0109(9)
C10 0.0375(13) 0.0212(10) 0.0147(10) -0.0048(9) 0.0080(9) -0.0068(9)
C13 0.0261(12) 0.0406(14) 0.0270(12) -0.0068(10) 0.0008(9) -0.0079(10)
C4 0.0404(13) 0.0191(10) 0.0167(10) -0.0081(9) 0.0026(9) -0.0107(9)
C2 0.0564(16) 0.0270(12) 0.0153(11) -0.0098(9) 0.0049(10) -0.0127(11)
C19 0.0489(15) 0.0271(12) 0.0130(10) -0.0047(9) -0.0043(10) -0.0052(10)
C14 0.0294(13) 0.0409(14) 0.0216(11) -0.0061(10) 0.0024(9) -0.0139(10)
C6 0.0557(16) 0.0194(11) 0.0182(11) -0.0034(9) -0.0006(10) -0.0066(10)
C23 0.0280(12) 0.0358(13) 0.0232(11) -0.0068(10) 0.0061(9) -0.0119(10)
C18 0.0330(13) 0.0284(12) 0.0210(11) -0.0069(9) -0.0072(9) -0.0033(9)
C22 0.0245(12) 0.0513(16) 0.0266(12) -0.0109(11) 0.0023(9) -0.0065(11)
C15 0.0480(16) 0.0334(13) 0.0181(12) 0.0001(10) 0.0098(10) -0.0121(11)
C24 0.069(2) 0.065(2) 0.0157(13) -0.0110(12) -0.0060(12) -0.0141(16)

loop_
_atom_type_symbol
_atom_type_description
_atom_type_scat_dispersion_real
_atom_type_scat_dispersion_imag
_atom_type_scat_source
C C 0.0181 0.0091 'International Tables Vol C Tables 4.2.6.8 and 6.1.1.4'
H H 0.0000 0.0000 'International Tables Vol C Tables 4.2.6.8 and 6.1.1.4'
N N 0.0311 0.0180 'International Tables Vol C Tables 4.2.6.8 and 6.1.1.4'
O O 0.0492 0.0322 'International Tables Vol C Tables 4.2.6.8 and 6.1.1.4'
Cu Cu -1.9646 0.5888 'International Tables Vol C Tables 4.2.6.8 and 6.1.1.4'

loop_
_geom_angle_atom_site_label_1
_geom_angle_atom_site_label_2
_geom_angle_atom_site_label_3
_geom_angle
_geom_angle_site_symmetry_1
_geom_angle_site_symmetry_3
_geom_angle_publ_flag
C1 Cu1 N1 134.33(9) . . ?
C1 Cu1 N2 125.37(9) . . ?
N1 Cu1 N2 99.65(8) . . ?
C3 N1 C7 116.85(17) . . ?
C3 N1 Cu1 120.69(14) . . ?
C7 N1 Cu1 121.96(14) . . ?
C5 N2 C16 117.17(17) . . ?
C5 N2 Cu1 121.60(14) . . ?
C16 N2 Cu1 120.57(14) . . ?
C8 C7 C12 120.6(2) . . ?
C8 C7 N1 119.05(19) . . ?
C12 C7 N1 120.3(2) . . ?
C17 C16 C21 120.60(19) . . ?
C17 C16 N2 118.26(19) . . ?
C21 C16 N2 121.1(2) . . ?
C11 C12 C7 118.2(2) . . ?
C11 C12 C14 119.7(2) . . ?
C7 C12 C14 122.1(2) . . ?
C20 C21 C16 118.4(2) . . ?
C20 C21 C23 119.9(2) . . ?
C16 C21 C23 121.60(19) . . ?
N1 C3 C4 124.96(19) . . ?
N1 C3 C2 119.47(19) . . ?
C4 C3 C2 115.5(2) . . ?
C10 C11 C12 122.4(2) . . ?
C10 C11 H11 118.8 . . ?
C12 C11 H11 118.8 . . ?
N2 C5 C4 123.8(2) . . ?
N2 C5 C6 120.25(19) . . ?
C4 C5 C6 115.9(2) . . ?
C7 C8 C9 118.9(2) . . ?
C7 C8 C13 120.9(2) . . ?
C9 C8 C13 120.2(2) . . ?
C19 C20 C21 122.1(2) . . ?
C19 C20 H20 119.0 . . ?
C21 C20 H20 119.0 . . ?
C18 C17 C16 119.1(2) . . ?
C18 C17 C22 120.2(2) . . ?
C16 C17 C22 120.8(2) . . ?
O1 C1 Cu1 175.3(2) . . ?
C10 C9 C8 121.9(2) . . ?
C10 C9 H9 119.1 . . ?
C8 C9 H9 119.1 . . ?
C11 C10 C9 118.0(2) . . ?
C11 C10 C15 120.7(2) . . ?
C9 C10 C15 121.2(2) . . ?
C8 C13 H13A 109.5 . . ?
C8 C13 H13B 109.5 . . ?
H13A C13 H13B 109.5 . . ?
C8 C13 H13C 109.5 . . ?
H13A C13 H13C 109.5 . . ?
H13B C13 H13C 109.5 . . ?
C3 C4 C5 128.7(2) . . ?
C3 C4 H4 115.6 . . ?
C5 C4 H4 115.6 . . ?
C3 C2 H2A 109.5 . . ?
C3 C2 H2B 109.5 . . ?
H2A C2 H2B 109.5 . . ?
C3 C2 H2C 109.5 . . ?
H2A C2 H2C 109.5 . . ?
H2B C2 H2C 109.5 . . ?
C20 C19 C18 118.6(2) . . ?
C20 C19 C24 121.0(2) . . ?
C18 C19 C24 120.4(3) . . ?
C12 C14 H14A 109.5 . . ?
C12 C14 H14B 109.5 . . ?
H14A C14 H14B 109.5 . . ?
C12 C14 H14C 109.5 . . ?
H14A C14 H14C 109.5 . . ?
H14B C14 H14C 109.5 . . ?
C5 C6 H6A 109.5 . . ?
C5 C6 H6B 109.5 . . ?
H6A C6 H6B 109.5 . . ?
C5 C6 H6C 109.5 . . ?
H6A C6 H6C 109.5 . . ?
H6B C6 H6C 109.5 . . ?
C21 C23 H23A 109.5 . . ?
C21 C23 H23B 109.5 . . ?
H23A C23 H23B 109.5 . . ?
C21 C23 H23C 109.5 . . ?
H23A C23 H23C 109.5 . . ?
H23B C23 H23C 109.5 . . ?
C19 C18 C17 121.2(2) . . ?
C19 C18 H18 119.4 . . ?
C17 C18 H18 119.4 . . ?
C17 C22 H22A 109.5 . . ?
C17 C22 H22B 109.5 . . ?
H22A C22 H22B 109.5 . . ?
C17 C22 H22C 109.5 . . ?
H22A C22 H22C 109.5 . . ?
H22B C22 H22C 109.5 . . ?
C10 C15 H15A 109.5 . . ?
C10 C15 H15B 109.5 . . ?
H15A C15 H15B 109.5 . . ?
C10 C15 H15C 109.5 . . ?
H15A C15 H15C 109.5 . . ?
H15B C15 H15C 109.5 . . ?
C19 C24 H24A 109.5 . . ?
C19 C24 H24B 109.5 . . ?
H24A C24 H24B 109.5 . . ?
C19 C24 H24C 109.5 . . ?
H24A C24 H24C 109.5 . . ?
H24B C24 H24C 109.5 . . ?

loop_
_geom_bond_atom_site_label_1
_geom_bond_atom_site_label_2
_geom_bond_distance
_geom_bond_site_symmetry_2
_geom_bond_publ_flag
Cu1 C1 1.801(2) . ?
Cu1 N1 1.9295(18) . ?
Cu1 N2 1.9308(18) . ?
O1 C1 1.120(3) . ?
N1 C3 1.327(3) . ?
N1 C7 1.444(3) . ?
N2 C5 1.328(3) . ?
N2 C16 1.434(3) . ?
C7 C8 1.395(3) . ?
C7 C12 1.402(3) . ?
C16 C17 1.399(3) . ?
C16 C21 1.400(3) . ?
C12 C11 1.400(3) . ?
C12 C14 1.505(3) . ?
C21 C20 1.395(3) . ?
C21 C23 1.502(3) . ?
C3 C4 1.404(3) . ?
C3 C2 1.515(3) . ?
C11 C10 1.381(3) . ?
C11 H11 0.9500 . ?
C5 C4 1.407(3) . ?
C5 C6 1.514(3) . ?
C8 C9 1.398(3) . ?
C8 C13 1.504(3) . ?
C20 C19 1.381(4) . ?
C20 H20 0.9500 . ?
C17 C18 1.395(3) . ?
C17 C22 1.507(3) . ?
C9 C10 1.387(4) . ?
C9 H9 0.9500 . ?
C10 C15 1.516(3) . ?
C13 H13A 0.9800 . ?
C13 H13B 0.9800 . ?
C13 H13C 0.9800 . ?
C4 H4 0.9500 . ?
C2 H2A 0.9800 . ?
C2 H2B 0.9800 . ?
C2 H2C 0.9800 . ?
C19 C18 1.394(4) . ?
C19 C24 1.513(3) . ?
C14 H14A 0.9800 . ?
C14 H14B 0.9800 . ?
C14 H14C 0.9800 . ?
C6 H6A 0.9800 . ?
C6 H6B 0.9800 . ?
C6 H6C 0.9800 . ?
C23 H23A 0.9800 . ?
C23 H23B 0.9800 . ?
C23 H23C 0.9800 . ?
C18 H18 0.9500 . ?
C22 H22A 0.9800 . ?
C22 H22B 0.9800 . ?
C22 H22C 0.9800 . ?
C15 H15A 0.9800 . ?
C15 H15B 0.9800 . ?
C15 H15C 0.9800 . ?
C24 H24A 0.9800 . ?
C24 H24B 0.9800 . ?
C24 H24C 0.9800 . ?
